data_1547986
loop_
_publ_author_name
'Lili Zong'
'Chao Wang'
'Adhitya Mangala Putra Moeljadi'
'Xinyi Ye'
'Rakesh Ganguly'
'Yongxin Li'
'Hajime Hirao'
'Choon-Hong Tan'

_publ_section_title
;
 Bisguanidinium dinuclear oxodiperoxomolybdosulfate ion pair-catalyzed
 enantioselective sulfoxidation
;
_journal_name_full 'Nature Communications'
_journal_page_first 13455
_journal_paper_doi 10.1038/ncomms13455
_journal_volume 7
_journal_year 2016
_chemical_absolute_configuration ad
_chemical_formula_sum 'C104 H148 Mo2 N8 O17 S'
_chemical_formula_weight 2006.24
_space_group_crystal_system monoclinic
_space_group_IT_number 4
_space_group_name_Hall 'P 2yb'
_space_group_name_H-M_alt 'P 1 21 1'
_symmetry_space_group_name_Hall 'P 2yb'
_symmetry_space_group_name_H-M 'P 1 21 1'
_atom_sites_solution_hydrogens geom
_cell_angle_alpha 90
_cell_angle_beta 97.837(3)
_cell_angle_gamma 90
_cell_formula_units_Z 2
_cell_length_a 9.9398(8)
_cell_length_b 30.471(3)
_cell_length_c 17.5604(15)
_cell_measurement_reflns_used 9972
_cell_measurement_temperature 103.(2)
_cell_measurement_theta_max 25.6509
_cell_measurement_theta_min 2.3219
_cell_volume 5268.9(8)
_computing_cell_refinement 'SAINT V8.35A (Bruker AXS Inc., 2015)'
_computing_data_collection 'APEX3 (Bruker AXS Inc., 2015)'
_computing_data_reduction 'SAINT V8.35A (Bruker AXS Inc., 2015)'
_computing_molecular_graphics 'XP (Bruker AXS Inc., 2015)'
_computing_publication_material 'APEX3 (Bruker AXS Inc., 2015)'
_computing_structure_refinement 'SHELXL-2014/7 (Sheldrick, 2014)'
_computing_structure_solution 'XT, VERSION 2014/4'
_diffrn_ambient_temperature 103.(2)
_diffrn_detector_area_resol_mean 8.3333
_diffrn_measured_fraction_theta_full 0.992
_diffrn_measured_fraction_theta_max 0.992
_diffrn_measurement_device_type 'CCD area detector'
_diffrn_measurement_method 'phi and omega scans'
_diffrn_radiation_monochromator graphite
_diffrn_radiation_type MoK\a
_diffrn_radiation_wavelength 0.71073
_diffrn_reflns_av_R_equivalents 0.1040
_diffrn_reflns_av_unetI/netI 0.1609
_diffrn_reflns_limit_h_max 12
_diffrn_reflns_limit_h_min -10
_diffrn_reflns_limit_k_max 37
_diffrn_reflns_limit_k_min -37
_diffrn_reflns_limit_l_max 21
_diffrn_reflns_limit_l_min -21
_diffrn_reflns_number 55368
_diffrn_reflns_theta_full 25.82
_diffrn_reflns_theta_max 25.82
_diffrn_reflns_theta_min 1.78
_diffrn_source 'fine-focus sealed tube'
_diffrn_source_type 'Bruker KappaCCD'
_exptl_absorpt_coefficient_mu 0.324
_exptl_absorpt_correction_T_max 0.99
_exptl_absorpt_correction_T_min 0.83
_exptl_absorpt_correction_type multi-scan
_exptl_absorpt_process_details
;
SADABS-2014/5 - Bruker AXS area detector scaling and absorption correction
;
_exptl_crystal_colour yellow
_exptl_crystal_density_diffrn 1.265
_exptl_crystal_density_method 'not measured'
_exptl_crystal_description plate
_exptl_crystal_F_000 2128
_exptl_crystal_size_max 0.420
_exptl_crystal_size_mid 0.120
_exptl_crystal_size_min 0.040
_refine_diff_density_max 0.659
_refine_diff_density_min -0.907
_refine_ls_abs_structure_details
;

Flack x determined using 4064 quotients [(I+)-(I-)]/[(I+)+(I-)]
(Parsons, Flack and Wagner, Acta Cryst. B69 (2013) 249-259).
;
_refine_ls_abs_structure_Flack 0.00(2)
_refine_ls_extinction_method none
_refine_ls_goodness_of_fit_ref 1.008
_refine_ls_hydrogen_treatment constr
_refine_ls_matrix_type full
_refine_ls_number_parameters 1426
_refine_ls_number_reflns 20085
_refine_ls_number_restraints 1029
_refine_ls_restrained_S_all 0.995
_refine_ls_R_factor_all 0.1283
_refine_ls_R_factor_gt 0.0715
_refine_ls_shift/su_max 0.001
_refine_ls_shift/su_mean 0.000
_refine_ls_structure_factor_coef Fsqd
_refine_ls_weighting_details 'w=1/[\s^2^(Fo^2^)+(0.0642P)^2^] where P=(Fo^2^+2Fc^2^)/3'
_refine_ls_weighting_scheme calc
_refine_ls_wR_factor_gt 0.1360
_refine_ls_wR_factor_ref 0.1585
_reflns_number_gt 12673
_reflns_number_total 20085
_reflns_threshold_expression 'I > 2\s(I)'
_cod_data_source_file ncomms13455-s4.cif
_cod_data_source_block tch66s
_cod_depositor_comments
;
The following automatic conversions were performed:

'_exptl_absorpt_correction_type' value 'Multi-Scan' changed to
'multi-scan' according to the built-in table from CIF Core dictionary
named 'cif_core.dic' version 2.4.1 from 2010-06-29.

Automatic conversion script
Id: cif_fix_values 5376 2017-05-30 11:51:03Z andrius 
;
_cod_database_code 1547986

loop_
_space_group_symop_operation_xyz
'x, y, z'
'-x, y+1/2, -z'

loop_
_atom_site_type_symbol
_atom_site_label
_atom_site_fract_x
_atom_site_fract_y
_atom_site_fract_z
_atom_site_U_iso_or_equiv
_atom_site_adp_type
_atom_site_calc_flag
_atom_site_refinement_flags_adp
_atom_site_refinement_flags_occupancy
_atom_site_refinement_flags_posn
_atom_site_occupancy
_atom_site_disorder_assembly
_atom_site_disorder_group
C C1 0.3430(9) 0.4436(3) 0.4178(5) 0.015(2) Uani d . . . 1.0 . .
H H1A 0.3598 0.474 0.4017 0.018 Uiso calc U . R 1.0 . .
H H1B 0.4259 0.4263 0.4134 0.018 Uiso calc U . R 1.0 . .
C C2 0.3199(10) 0.4442(3) 0.5023(5) 0.018(2) Uani d . . . 1.0 . .
C C3 0.2086(10) 0.4236(3) 0.5267(6) 0.018(2) Uani d . . D 1.0 . .
H H3 0.1446 0.409 0.4903 0.022 Uiso calc U . R 1.0 . .
C C4 0.1894(10) 0.4242(3) 0.6035(6) 0.020(2) Uani d U . D 1.0 . .
C C5 0.067(3) 0.4014(10) 0.6313(18) 0.030(4) Uani d U P D 0.51(2) A 1
C C6 -0.008(3) 0.3703(8) 0.5684(14) 0.035(5) Uani d U P D 0.51(2) A 1
H H6A -0.0572 0.3879 0.527 0.053 Uiso calc U P R 0.51(2) A 1
H H6B -0.0717 0.3516 0.5913 0.053 Uiso calc U P R 0.51(2) A 1
H H6C 0.0592 0.3518 0.5474 0.053 Uiso calc U P R 0.51(2) A 1
C C7 0.109(3) 0.3777(10) 0.7068(14) 0.046(6) Uani d U P D 0.51(2) A 1
H H7A 0.1833 0.3574 0.7012 0.069 Uiso calc U P R 0.51(2) A 1
H H7B 0.0312 0.3612 0.7209 0.069 Uiso calc U P R 0.51(2) A 1
H H7C 0.1389 0.3991 0.7471 0.069 Uiso calc U P R 0.51(2) A 1
C C8 -0.037(2) 0.4375(8) 0.6443(18) 0.042(5) Uani d U P D 0.51(2) A 1
H H8A -0.002 0.4552 0.6893 0.063 Uiso calc U P R 0.51(2) A 1
H H8B -0.1232 0.4238 0.6529 0.063 Uiso calc U P R 0.51(2) A 1
H H8C -0.053 0.4565 0.5988 0.063 Uiso calc U P R 0.51(2) A 1
C C5A 0.063(3) 0.4038(12) 0.6301(19) 0.032(4) Uani d U P D 0.49(2) A 2
C C6A 0.047(3) 0.3569(7) 0.5969(16) 0.040(5) Uani d U P D 0.49(2) A 2
H H6A1 0.055 0.3577 0.5419 0.059 Uiso calc U P R 0.49(2) A 2
H H6A2 -0.0422 0.3454 0.6043 0.059 Uiso calc U P R 0.49(2) A 2
H H6A3 0.1182 0.338 0.6235 0.059 Uiso calc U P R 0.49(2) A 2
C C7A -0.058(3) 0.4323(9) 0.5988(19) 0.046(6) Uani d U P D 0.49(2) A 2
H H7A1 -0.0402 0.4627 0.6151 0.069 Uiso calc U P R 0.49(2) A 2
H H7A2 -0.1392 0.4216 0.6187 0.069 Uiso calc U P R 0.49(2) A 2
H H7A3 -0.0718 0.4307 0.5425 0.069 Uiso calc U P R 0.49(2) A 2
C C8A 0.072(3) 0.4016(10) 0.7183(12) 0.036(5) Uani d U P D 0.49(2) A 2
H H8A1 0.1597 0.3891 0.74 0.054 Uiso calc U P R 0.49(2) A 2
H H8A2 -0.0016 0.3832 0.7322 0.054 Uiso calc U P R 0.49(2) A 2
H H8A3 0.0636 0.4313 0.7388 0.054 Uiso calc U P R 0.49(2) A 2
C C9 0.2877(9) 0.4468(3) 0.6551(5) 0.018(2) Uani d . . D 1.0 . .
H H9 0.2766 0.4479 0.7079 0.021 Uiso calc U . R 1.0 . .
C C10 0.3982(10) 0.4671(3) 0.6317(5) 0.023(2) Uani d U . D 1.0 . .
C C11 0.5036(16) 0.4949(6) 0.6853(9) 0.033(3) Uani d U P D 0.645(12) B 1
C C12 0.468(2) 0.4960(8) 0.7687(9) 0.046(5) Uani d U P D 0.645(12) B 1
H H12A 0.5254 0.5177 0.7988 0.07 Uiso calc U P R 0.645(12) B 1
H H12B 0.4836 0.467 0.7922 0.07 Uiso calc U P R 0.645(12) B 1
H H12C 0.3722 0.5041 0.7676 0.07 Uiso calc U P R 0.645(12) B 1
C C13 0.5005(18) 0.5423(6) 0.6599(10) 0.039(4) Uani d U P D 0.645(12) B 1
H H13A 0.5684 0.559 0.6938 0.059 Uiso calc U P R 0.645(12) B 1
H H13B 0.4101 0.5546 0.6624 0.059 Uiso calc U P R 0.645(12) B 1
H H13C 0.5211 0.544 0.6069 0.059 Uiso calc U P R 0.645(12) B 1
C C14 0.6439(16) 0.4750(7) 0.6833(10) 0.039(4) Uani d U P D 0.645(12) B 1
H H14A 0.6662 0.4761 0.6306 0.058 Uiso calc U P R 0.645(12) B 1
H H14B 0.6441 0.4444 0.7005 0.058 Uiso calc U P R 0.645(12) B 1
H H14C 0.7116 0.4917 0.7173 0.058 Uiso calc U P R 0.645(12) B 1
C C11A 0.501(3) 0.4876(9) 0.6961(14) 0.035(4) Uani d U P D 0.355(12) B 2
C C12A 0.565(3) 0.4514(10) 0.7510(17) 0.037(6) Uani d U P D 0.355(12) B 2
H H12D 0.6422 0.4636 0.7852 0.055 Uiso calc U P R 0.355(12) B 2
H H12E 0.5972 0.4274 0.7208 0.055 Uiso calc U P R 0.355(12) B 2
H H12F 0.4975 0.4401 0.7816 0.055 Uiso calc U P R 0.355(12) B 2
C C13A 0.432(3) 0.5208(11) 0.7435(18) 0.038(6) Uani d U P D 0.355(12) B 2
H H13D 0.4031 0.5464 0.7116 0.058 Uiso calc U P R 0.355(12) B 2
H H13E 0.4962 0.5301 0.7879 0.058 Uiso calc U P R 0.355(12) B 2
H H13F 0.3525 0.5072 0.7613 0.058 Uiso calc U P R 0.355(12) B 2
C C14A 0.616(3) 0.5112(12) 0.6631(17) 0.040(6) Uani d U P D 0.355(12) B 2
H H14D 0.5813 0.5388 0.639 0.06 Uiso calc U P R 0.355(12) B 2
H H14E 0.6496 0.4925 0.6246 0.06 Uiso calc U P R 0.355(12) B 2
H H14F 0.6894 0.5175 0.7046 0.06 Uiso calc U P R 0.355(12) B 2
C C15 0.4138(10) 0.4657(3) 0.5539(6) 0.020(2) Uani d . . . 1.0 . .
H H15 0.4896 0.4796 0.5366 0.024 Uiso calc U . R 1.0 . .
C C16 0.2146(10) 0.3776(3) 0.3458(6) 0.020(2) Uani d . . . 1.0 . .
H H16 0.1425 0.3652 0.374 0.024 Uiso calc U . R 1.0 . .
C C17 0.3424(11) 0.3514(3) 0.3659(6) 0.027(3) Uani d . . . 1.0 . .
C C18 0.3437(14) 0.3164(4) 0.4173(7) 0.042(3) Uani d . . . 1.0 . .
H H18 0.2652 0.3104 0.4409 0.051 Uiso calc U . R 1.0 . .
C C19 0.4598(17) 0.2901(4) 0.4344(8) 0.058(4) Uani d . . . 1.0 . .
H H19 0.4594 0.2663 0.4694 0.069 Uiso calc U . R 1.0 . .
C C20 0.5719(16) 0.2985(6) 0.4013(9) 0.067(5) Uani d . . . 1.0 . .
H H20 0.65 0.2806 0.4133 0.08 Uiso calc U . R 1.0 . .
C C21 0.5752(13) 0.3340(5) 0.3484(8) 0.049(4) Uani d . . . 1.0 . .
H H21 0.6541 0.34 0.3252 0.059 Uiso calc U . R 1.0 . .
C C22 0.4587(11) 0.3597(4) 0.3322(6) 0.032(3) Uani d . . . 1.0 . .
H H22 0.4587 0.3834 0.2971 0.039 Uiso calc U . R 1.0 . .
C C23 0.1609(10) 0.3792(3) 0.2599(6) 0.018(2) Uani d . . . 1.0 . .
H H23 0.2395 0.3795 0.2298 0.022 Uiso calc U . R 1.0 . .
C C24 0.0690(10) 0.3412(3) 0.2334(6) 0.019(2) Uani d . . . 1.0 . .
C C25 0.1090(11) 0.3125(3) 0.1797(6) 0.029(3) Uani d . . . 1.0 . .
H H25 0.191 0.3177 0.159 0.035 Uiso calc U . R 1.0 . .
C C26 0.0304(13) 0.2766(4) 0.1562(7) 0.042(3) Uani d . . . 1.0 . .
H H26 0.0604 0.2561 0.1214 0.05 Uiso calc U . R 1.0 . .
C C27 -0.0920(13) 0.2705(4) 0.1831(7) 0.042(3) Uani d . . . 1.0 . .
H H27 -0.1478 0.2464 0.1648 0.05 Uiso calc U . R 1.0 . .
C C28 -0.1350(12) 0.2987(3) 0.2361(6) 0.030(3) Uani d . . . 1.0 . .
H H28 -0.2192 0.2941 0.2548 0.036 Uiso calc U . R 1.0 . .
C C29 -0.0526(10) 0.3340(3) 0.2614(6) 0.019(2) Uani d . . . 1.0 . .
H H29 -0.0802 0.3536 0.2986 0.023 Uiso calc U . R 1.0 . .
C C30 -0.0309(9) 0.4315(3) 0.2021(5) 0.016(2) Uani d . . . 1.0 . .
H H30A -0.0597 0.4622 0.209 0.019 Uiso calc U . R 1.0 . .
H H30B -0.1034 0.412 0.216 0.019 Uiso calc U . R 1.0 . .
C C31 -0.0152(10) 0.4243(3) 0.1187(6) 0.018(2) Uani d . . . 1.0 . .
C C32 -0.1211(10) 0.4034(3) 0.0714(6) 0.020(2) Uani d . . . 1.0 . .
H H32 -0.1967 0.3925 0.0933 0.024 Uiso calc U . R 1.0 . .
C C33 -0.1174(10) 0.3984(3) -0.0063(6) 0.019(2) Uani d . . . 1.0 . .
C C34 -0.2303(10) 0.3731(3) -0.0561(6) 0.023(2) Uani d . . . 1.0 . .
C C35 -0.2236(12) 0.3255(4) -0.0288(6) 0.036(3) Uani d . . . 1.0 . .
H H35A -0.2916 0.3081 -0.0614 0.054 Uiso calc U . R 1.0 . .
H H35B -0.2419 0.3242 0.0246 0.054 Uiso calc U . R 1.0 . .
H H35C -0.1329 0.3136 -0.032 0.054 Uiso calc U . R 1.0 . .
C C36 -0.3668(11) 0.3926(4) -0.0463(7) 0.039(3) Uani d . . . 1.0 . .
H H36A -0.3719 0.4228 -0.0658 0.059 Uiso calc U . R 1.0 . .
H H36B -0.3778 0.3926 0.0083 0.059 Uiso calc U . R 1.0 . .
H H36C -0.4392 0.375 -0.0751 0.059 Uiso calc U . R 1.0 . .
C C37 -0.2184(12) 0.3740(4) -0.1418(6) 0.042(3) Uani d . . . 1.0 . .
H H37A -0.1332 0.3601 -0.1507 0.063 Uiso calc U . R 1.0 . .
H H37B -0.2194 0.4046 -0.1595 0.063 Uiso calc U . R 1.0 . .
H H37C -0.2951 0.3582 -0.1702 0.063 Uiso calc U . R 1.0 . .
C C38 -0.0040(11) 0.4149(3) -0.0370(6) 0.024(3) Uani d . . . 1.0 . .
H H38 0.0001 0.4116 -0.0904 0.029 Uiso calc U . R 1.0 . .
C C39 0.1021(10) 0.4358(3) 0.0085(6) 0.022(2) Uani d U . D 1.0 . .
C C40 0.2191(17) 0.4499(6) -0.0348(10) 0.031(4) Uani d U P D 0.596(12) C 1
C C41 0.336(2) 0.4672(8) 0.0217(11) 0.039(5) Uani d U P D 0.596(12) C 1
H H41A 0.4084 0.4774 -0.0062 0.058 Uiso calc U P R 0.596(12) C 1
H H41B 0.3699 0.4437 0.0573 0.058 Uiso calc U P R 0.596(12) C 1
H H41C 0.3036 0.4917 0.0507 0.058 Uiso calc U P R 0.596(12) C 1
C C42 0.1684(19) 0.4891(8) -0.0884(11) 0.044(4) Uani d U P D 0.596(12) C 1
H H42A 0.1336 0.5124 -0.0579 0.066 Uiso calc U P R 0.596(12) C 1
H H42B 0.0957 0.479 -0.1279 0.066 Uiso calc U P R 0.596(12) C 1
H H42C 0.2439 0.5005 -0.1131 0.066 Uiso calc U P R 0.596(12) C 1
C C43 0.2762(19) 0.4134(6) -0.0819(11) 0.036(4) Uani d U P D 0.596(12) C 1
H H43A 0.3646 0.4225 -0.0953 0.054 Uiso calc U P R 0.596(12) C 1
H H43B 0.2133 0.4081 -0.129 0.054 Uiso calc U P R 0.596(12) C 1
H H43C 0.287 0.3864 -0.0513 0.054 Uiso calc U P R 0.596(12) C 1
C C40A 0.224(2) 0.4604(8) -0.0180(13) 0.030(4) Uani d U P D 0.404(12) C 2
C C41A 0.358(3) 0.4423(10) 0.0225(16) 0.029(6) Uani d U P D 0.404(12) C 2
H H41D 0.4336 0.455 -0.0007 0.044 Uiso calc U P R 0.404(12) C 2
H H41E 0.3594 0.4103 0.0171 0.044 Uiso calc U P R 0.404(12) C 2
H H41F 0.3681 0.4501 0.0772 0.044 Uiso calc U P R 0.404(12) C 2
C C42A 0.224(3) 0.5111(8) -0.0026(16) 0.038(5) Uani d U P D 0.404(12) C 2
H H42D 0.2617 0.5168 0.051 0.056 Uiso calc U P R 0.404(12) C 2
H H42E 0.1309 0.5223 -0.0123 0.056 Uiso calc U P R 0.404(12) C 2
H H42F 0.2799 0.5258 -0.0368 0.056 Uiso calc U P R 0.404(12) C 2
C C43A 0.220(3) 0.4534(11) -0.1041(12) 0.041(5) Uani d U P D 0.404(12) C 2
H H43D 0.3112 0.4584 -0.1182 0.061 Uiso calc U P R 0.404(12) C 2
H H43E 0.1561 0.474 -0.1321 0.061 Uiso calc U P R 0.404(12) C 2
H H43F 0.1919 0.4232 -0.1173 0.061 Uiso calc U P R 0.404(12) C 2
C C44 0.0973(10) 0.4401(3) 0.0870(5) 0.020(2) Uani d . . . 1.0 . .
H H44 0.1703 0.4536 0.119 0.025 Uiso calc U . R 1.0 . .
C C45 0.1490(10) 0.4483(3) 0.3121(5) 0.017(2) Uani d . . . 1.0 . .
C C46 0.1116(10) 0.5123(3) 0.3919(6) 0.019(2) Uani d . . . 1.0 . .
H H46A 0.1357 0.4909 0.4341 0.022 Uiso calc U . R 1.0 . .
H H46B 0.0148 0.5202 0.391 0.022 Uiso calc U . R 1.0 . .
C C47 0.1985(9) 0.5532(4) 0.4076(5) 0.020(2) Uani d . . . 1.0 . .
H H47A 0.1796 0.5676 0.4555 0.024 Uiso calc U . R 1.0 . .
H H47B 0.2961 0.5455 0.4131 0.024 Uiso calc U . R 1.0 . .
C C48 0.1810(10) 0.5627(3) 0.2675(5) 0.020(2) Uani d . . . 1.0 . .
H H48A 0.2784 0.5562 0.2671 0.025 Uiso calc U . R 1.0 . .
H H48B 0.1523 0.5838 0.2256 0.025 Uiso calc U . R 1.0 . .
C C49 0.0993(10) 0.5205(3) 0.2528(5) 0.017(2) Uani d . . . 1.0 . .
H H49A 0.001 0.5274 0.245 0.021 Uiso calc U . R 1.0 . .
H H49B 0.1222 0.506 0.2058 0.021 Uiso calc U . R 1.0 . .
C C50 0.1160(12) 0.6235(3) 0.3474(6) 0.024(3) Uani d . . . 1.0 . .
C C51 0.2832(11) 0.6466(4) 0.4603(6) 0.031(3) Uani d . . . 1.0 . .
H H51A 0.3356 0.6733 0.4518 0.037 Uiso calc U . R 1.0 . .
H H51B 0.3342 0.621 0.4447 0.037 Uiso calc U . R 1.0 . .
C C52 0.2706(11) 0.6428(3) 0.5449(6) 0.022(2) Uani d . . . 1.0 . .
C C53 0.3745(11) 0.6591(3) 0.5969(6) 0.026(3) Uani d . . . 1.0 . .
H H53 0.4488 0.673 0.5781 0.031 Uiso calc U . R 1.0 . .
C C54 0.3747(9) 0.6558(3) 0.6772(5) 0.017(2) Uani d . . . 1.0 . .
C C55 0.4851(12) 0.6744(4) 0.7366(6) 0.032(3) Uani d . . . 1.0 . .
C C56 0.5300(13) 0.6412(4) 0.7997(7) 0.046(3) Uani d . . . 1.0 . .
H H56A 0.4524 0.6332 0.8258 0.069 Uiso calc U . R 1.0 . .
H H56B 0.6016 0.654 0.8369 0.069 Uiso calc U . R 1.0 . .
H H56C 0.565 0.6148 0.7771 0.069 Uiso calc U . R 1.0 . .
C C57 0.4324(12) 0.7153(4) 0.7720(7) 0.038(3) Uani d . . . 1.0 . .
H H57A 0.4062 0.7371 0.7316 0.057 Uiso calc U . R 1.0 . .
H H57B 0.5037 0.7275 0.8101 0.057 Uiso calc U . R 1.0 . .
H H57C 0.3532 0.7078 0.797 0.057 Uiso calc U . R 1.0 . .
C C58 0.6127(11) 0.6868(4) 0.7004(7) 0.039(3) Uani d . . . 1.0 . .
H H58A 0.649 0.6606 0.678 0.059 Uiso calc U . R 1.0 . .
H H58B 0.6814 0.699 0.7401 0.059 Uiso calc U . R 1.0 . .
H H58C 0.5887 0.7088 0.6601 0.059 Uiso calc U . R 1.0 . .
C C59 0.2626(11) 0.6351(3) 0.7011(6) 0.026(3) Uani d . . . 1.0 . .
H H59 0.2604 0.632 0.7548 0.031 Uiso calc U . R 1.0 . .
C C60 0.1523(10) 0.6185(4) 0.6505(6) 0.025(3) Uani d . . . 1.0 . .
C C61 0.0312(11) 0.5957(4) 0.6804(6) 0.037(3) Uani d . . . 1.0 . .
C C62 0.0817(12) 0.5575(5) 0.7330(7) 0.048(4) Uani d . . . 1.0 . .
H H62A 0.1268 0.5358 0.7039 0.072 Uiso calc U . R 1.0 . .
H H62B 0.0045 0.5437 0.7529 0.072 Uiso calc U . R 1.0 . .
H H62C 0.1463 0.5684 0.776 0.072 Uiso calc U . R 1.0 . .
C C63 -0.0332(12) 0.6299(4) 0.7301(7) 0.049(4) Uani d . . . 1.0 . .
H H63A -0.1085 0.6163 0.7522 0.074 Uiso calc U . R 1.0 . .
H H63B -0.0673 0.6549 0.698 0.074 Uiso calc U . R 1.0 . .
H H63C 0.0355 0.6401 0.7717 0.074 Uiso calc U . R 1.0 . .
C C64 -0.0747(13) 0.5790(5) 0.6176(7) 0.052(4) Uani d . . . 1.0 . .
H H64A -0.0334 0.5576 0.5861 0.078 Uiso calc U . R 1.0 . .
H H64B -0.1115 0.6036 0.5853 0.078 Uiso calc U . R 1.0 . .
H H64C -0.1481 0.5648 0.6405 0.078 Uiso calc U . R 1.0 . .
C C65 0.1600(11) 0.6226(3) 0.5714(6) 0.026(3) Uani d . . . 1.0 . .
H H65 0.0883 0.6114 0.5353 0.031 Uiso calc U . R 1.0 . .
C C66 0.0891(12) 0.6923(3) 0.3971(6) 0.032(3) Uani d . . . 1.0 . .
H H66 0.1601 0.7125 0.3819 0.038 Uiso calc U . R 1.0 . .
C C67 0.0312(13) 0.7122(4) 0.4651(6) 0.033(3) Uani d . . . 1.0 . .
C C68 0.0930(14) 0.7499(4) 0.4992(6) 0.042(3) Uani d . . . 1.0 . .
H H68 0.1667 0.7634 0.4792 0.051 Uiso calc U . R 1.0 . .
C C69 0.0439(15) 0.7668(4) 0.5629(7) 0.049(4) Uani d . . . 1.0 . .
H H69 0.084 0.7928 0.5856 0.059 Uiso calc U . R 1.0 . .
C C70 -0.0586(14) 0.7480(5) 0.5943(7) 0.048(4) Uani d . . . 1.0 . .
H H70 -0.087 0.7597 0.6397 0.058 Uiso calc U . R 1.0 . .
C C71 -0.1221(12) 0.7110(4) 0.5585(6) 0.039(3) Uani d . . . 1.0 . .
H H71 -0.1963 0.6979 0.5788 0.046 Uiso calc U . R 1.0 . .
C C72 -0.0775(13) 0.6934(4) 0.4939(6) 0.038(3) Uani d . . . 1.0 . .
H H72 -0.1217 0.6685 0.4694 0.046 Uiso calc U . R 1.0 . .
C C73 -0.0192(12) 0.6847(3) 0.3268(6) 0.030(3) Uani d . . . 1.0 . .
H H73 -0.1083 0.6786 0.3451 0.036 Uiso calc U . R 1.0 . .
C C74 -0.0370(13) 0.7223(4) 0.2702(7) 0.037(3) Uani d . . . 1.0 . .
C C75 -0.1582(16) 0.7446(4) 0.2603(8) 0.057(4) Uani d . . . 1.0 . .
H H75 -0.2284 0.7366 0.2893 0.068 Uiso calc U . R 1.0 . .
C C76 -0.1788(17) 0.7797(5) 0.2069(10) 0.074(5) Uani d . . . 1.0 . .
H H76 -0.2627 0.795 0.199 0.089 Uiso calc U . R 1.0 . .
C C77 -0.0760(17) 0.7907(5) 0.1674(8) 0.062(4) Uani d . . . 1.0 . .
H H77 -0.0895 0.8133 0.1298 0.075 Uiso calc U . R 1.0 . .
C C78 0.0493(17) 0.7696(5) 0.1807(9) 0.062(4) Uani d . . . 1.0 . .
H H78 0.1213 0.7789 0.1541 0.075 Uiso calc U . R 1.0 . .
C C79 0.0696(16) 0.7352(4) 0.2323(7) 0.049(4) Uani d . . . 1.0 . .
H H79 0.155 0.7208 0.2415 0.059 Uiso calc U . R 1.0 . .
C C80 -0.0719(11) 0.6204(3) 0.2414(5) 0.023(2) Uani d . . . 1.0 . .
H H80A -0.1608 0.6345 0.2442 0.027 Uiso calc U . DR 1.0 . .
H H80B -0.0774 0.5901 0.2612 0.027 Uiso calc U . R 1.0 . .
C C81 -0.0527(11) 0.6173(3) 0.1571(6) 0.021(2) Uani d . . . 1.0 . .
C C82 -0.1439(10) 0.5917(3) 0.1087(5) 0.020(2) Uani d . . . 1.0 . .
H H82 -0.2152 0.5773 0.1297 0.024 Uiso calc U . R 1.0 . .
C C83 -0.1347(11) 0.5863(3) 0.0312(6) 0.021(3) Uani d . . . 1.0 . .
C C84 -0.2371(10) 0.5573(4) -0.0191(5) 0.027(2) Uani d . . . 1.0 . .
C C85 -0.2264(12) 0.5106(4) 0.0125(7) 0.038(3) Uani d . . . 1.0 . .
H H85A -0.1347 0.4993 0.0103 0.058 Uiso calc U . R 1.0 . .
H H85B -0.2929 0.4919 -0.0186 0.058 Uiso calc U . R 1.0 . .
H H85C -0.2448 0.5107 0.0659 0.058 Uiso calc U . R 1.0 . .
C C86 -0.2092(11) 0.5555(5) -0.1028(6) 0.044(3) Uani d . . . 1.0 . .
H H86A -0.2127 0.5853 -0.1242 0.066 Uiso calc U . R 1.0 . .
H H86B -0.2781 0.5373 -0.1329 0.066 Uiso calc U . R 1.0 . .
H H86C -0.1191 0.5429 -0.1048 0.066 Uiso calc U . R 1.0 . .
C C87 -0.3821(12) 0.5749(4) -0.0154(7) 0.042(3) Uani d . . . 1.0 . .
H H87A -0.4015 0.5738 0.0378 0.063 Uiso calc U . R 1.0 . .
H H87B -0.4481 0.5567 -0.0479 0.063 Uiso calc U . R 1.0 . .
H H87C -0.3887 0.6053 -0.0338 0.063 Uiso calc U . R 1.0 . .
C C88 -0.0272(11) 0.6072(3) 0.0025(6) 0.023(3) Uani d . . . 1.0 . .
H H88 -0.0176 0.6038 -0.0502 0.028 Uiso calc U . R 1.0 . .
C C89 0.0669(11) 0.6330(3) 0.0492(6) 0.028(3) Uani d U . D 1.0 . .
C C90 0.209(3) 0.647(2) 0.031(3) 0.042(5) Uani d U P D 0.21(5) D 1
C C91 0.227(9) 0.645(2) -0.055(3) 0.044(7) Uani d U P D 0.21(5) D 1
H H91A 0.1582 0.6639 -0.0844 0.067 Uiso calc U P R 0.21(5) D 1
H H91B 0.2155 0.6149 -0.074 0.067 Uiso calc U P R 0.21(5) D 1
H H91C 0.3176 0.6556 -0.0618 0.067 Uiso calc U P R 0.21(5) D 1
C C92 0.250(8) 0.692(2) 0.059(4) 0.042(8) Uani d U P D 0.21(5) D 1
H H92A 0.1752 0.7121 0.0447 0.064 Uiso calc U P R 0.21(5) D 1
H H92B 0.3298 0.7013 0.036 0.064 Uiso calc U P R 0.21(5) D 1
H H92C 0.2732 0.6913 0.1153 0.064 Uiso calc U P R 0.21(5) D 1
C C93 0.326(7) 0.616(2) 0.068(4) 0.048(8) Uani d U P D 0.21(5) D 1
H H93A 0.4024 0.6171 0.0388 0.072 Uiso calc U P DR 0.21(5) D 1
H H93B 0.2921 0.5854 0.0684 0.072 Uiso calc U P R 0.21(5) D 1
H H93C 0.3556 0.6251 0.1214 0.072 Uiso calc U P DR 0.21(5) D 1
C C90A 0.1845(17) 0.6548(6) 0.0144(11) 0.037(4) Uani d U P D 0.79(5) D 2
C C91A 0.164(3) 0.6528(7) -0.0739(10) 0.042(5) Uani d U P D 0.79(5) D 2
H H91D 0.0823 0.6691 -0.0942 0.063 Uiso calc U P R 0.79(5) D 2
H H91E 0.1547 0.6221 -0.0906 0.063 Uiso calc U P R 0.79(5) D 2
H H91F 0.2432 0.6658 -0.0933 0.063 Uiso calc U P R 0.79(5) D 2
C C92A 0.202(3) 0.7019(7) 0.0381(12) 0.042(5) Uani d U P D 0.79(5) D 2
H H92D 0.1197 0.7184 0.0179 0.064 Uiso calc U P R 0.79(5) D 2
H H92E 0.2801 0.7144 0.0176 0.064 Uiso calc U P R 0.79(5) D 2
H H92F 0.2159 0.7039 0.0944 0.064 Uiso calc U P R 0.79(5) D 2
C C93A 0.3149(19) 0.6300(8) 0.0462(13) 0.056(5) Uani d U P D 0.79(5) D 2
H H93D 0.3942 0.6465 0.0347 0.083 Uiso calc U P R 0.79(5) D 2
H H93E 0.3145 0.6009 0.0221 0.083 Uiso calc U P R 0.79(5) D 2
H H93F 0.3192 0.6266 0.1019 0.083 Uiso calc U P R 0.79(5) D 2
C C94 0.0521(11) 0.6376(3) 0.1277(6) 0.025(3) Uani d . . . 1.0 . .
H H94 0.1153 0.6548 0.1604 0.03 Uiso calc U . R 1.0 . .
C C95 0.4774(14) 0.3296(4) 0.1237(8) 0.052(4) Uani d . . . 1.0 . .
H H95A 0.3994 0.3496 0.1164 0.078 Uiso calc U . R 1.0 . .
H H95B 0.5614 0.3464 0.1241 0.078 Uiso calc U . R 1.0 . .
H H95C 0.4792 0.3141 0.1728 0.078 Uiso calc U . R 1.0 . .
C C96 0.466(2) 0.2984(6) 0.0623(9) 0.110(8) Uani d . . . 1.0 . .
H H96A 0.456 0.3143 0.0127 0.132 Uiso calc U . R 1.0 . .
H H96B 0.5505 0.2809 0.0662 0.132 Uiso calc U . R 1.0 . .
C C97 0.345(2) 0.2380(7) 0.0074(9) 0.111(8) Uani d . . . 1.0 . .
H H97A 0.4269 0.2191 0.016 0.134 Uiso calc U . R 1.0 . .
H H97B 0.3434 0.252 -0.0436 0.134 Uiso calc U . R 1.0 . .
C C98 0.2263(16) 0.2107(5) 0.0061(8) 0.071(5) Uani d . . . 1.0 . .
H H98A 0.2243 0.1979 0.0571 0.107 Uiso calc U . R 1.0 . .
H H98B 0.2292 0.1871 -0.0317 0.107 Uiso calc U . R 1.0 . .
H H98C 0.1446 0.2285 -0.0081 0.107 Uiso calc U . R 1.0 . .
C C99 0.4389(19) 0.6595(7) 0.2562(10) 0.098(5) Uani d U . D 1.0 . .
H H99 0.4707 0.6302 0.2638 0.118 Uiso calc U . R 1.0 . .
C C100 0.5989(16) 0.6656(6) 0.1682(10) 0.090(5) Uani d U . D 1.0 . .
H H10A 0.6239 0.6365 0.1897 0.134 Uiso calc U . R 1.0 . .
H H10B 0.6797 0.6843 0.1727 0.134 Uiso calc U . R 1.0 . .
H H10C 0.5614 0.6625 0.1139 0.134 Uiso calc U . DR 1.0 . .
C C101 0.4651(16) 0.7318(5) 0.1976(10) 0.079(5) Uani d U . D 1.0 . .
H H10D 0.3768 0.7385 0.2137 0.119 Uiso calc U . R 1.0 . .
H H10E 0.4621 0.7385 0.1428 0.119 Uiso calc U . R 1.0 . .
H H10F 0.5355 0.7497 0.2274 0.119 Uiso calc U . R 1.0 . .
N N7 0.4962(14) 0.6856(4) 0.2107(7) 0.073(3) Uani d U . D 1.0 . .
O O16 0.3439(13) 0.6724(4) 0.2895(6) 0.100(4) Uani d U . D 1.0 . .
C C102 0.459(3) 0.3440(11) 0.6481(18) 0.114(6) Uani d U P D 0.513(15) E 1
H H102 0.3914 0.3615 0.619 0.137 Uiso calc U P R 0.513(15) E 1
C C103 0.615(4) 0.3660(12) 0.5679(17) 0.085(8) Uani d U P D 0.513(15) E 1
H H10G 0.5333 0.3815 0.544 0.128 Uiso calc U P R 0.513(15) E 1
H H10H 0.6479 0.3467 0.5299 0.128 Uiso calc U P R 0.513(15) E 1
H H10I 0.6853 0.3874 0.5864 0.128 Uiso calc U P R 0.513(15) E 1
C C104 0.692(3) 0.3166(13) 0.6730(17) 0.088(8) Uani d U P D 0.513(15) E 1
H H10J 0.7444 0.3362 0.7102 0.132 Uiso calc U P R 0.513(15) E 1
H H10K 0.7508 0.3059 0.6363 0.132 Uiso calc U P R 0.513(15) E 1
H H10L 0.6589 0.2916 0.7002 0.132 Uiso calc U P R 0.513(15) E 1
N N8 0.581(3) 0.3396(9) 0.6332(15) 0.104(6) Uani d U P D 0.513(15) E 1
O O17 0.440(3) 0.3215(11) 0.7076(17) 0.154(8) Uani d U P D 0.513(15) E 1
C C2A 0.425(3) 0.3194(13) 0.6172(16) 0.116(6) Uani d U P D 0.487(15) E 2
H H2A 0.3585 0.3418 0.606 0.14 Uiso calc U P R 0.487(15) E 2
C C3A 0.590(5) 0.3684(12) 0.595(2) 0.107(8) Uani d U P D 0.487(15) E 2
H H3A1 0.5067 0.3839 0.5732 0.16 Uiso calc U P R 0.487(15) E 2
H H3A2 0.6517 0.3665 0.5563 0.16 Uiso calc U P R 0.487(15) E 2
H H3A3 0.6336 0.3845 0.6399 0.16 Uiso calc U P R 0.487(15) E 2
C C4A 0.655(4) 0.2915(14) 0.629(2) 0.118(9) Uani d U P D 0.487(15) E 2
H H4A1 0.7443 0.3049 0.6266 0.177 Uiso calc U P R 0.487(15) E 2
H H4A2 0.6546 0.2776 0.6791 0.177 Uiso calc U P R 0.487(15) E 2
H H4A3 0.6374 0.2694 0.5883 0.177 Uiso calc U P R 0.487(15) E 2
N N8A 0.555(3) 0.3240(11) 0.6181(15) 0.105(6) Uani d U P D 0.487(15) E 2
O O17A 0.402(3) 0.2795(13) 0.6341(18) 0.161(9) Uani d U P D 0.487(15) E 2
Mo Mo1 0.57834(9) 0.48979(3) 0.23477(5) 0.0241(2) Uani d . . . 1.0 . .
Mo Mo2 0.68468(9) 0.55487(3) 0.40288(5) 0.0281(3) Uani d . . . 1.0 . .
N N1 0.2316(8) 0.4254(3) 0.3651(4) 0.0163(19) Uani d . . . 1.0 . .
N N2 0.0945(8) 0.4231(3) 0.2543(4) 0.0142(18) Uani d . . . 1.0 . .
N N3 0.1306(7) 0.4916(3) 0.3180(4) 0.0157(17) Uani d . . . 1.0 . .
N N4 0.1630(9) 0.5828(3) 0.3412(5) 0.021(2) Uani d . . . 1.0 . .
N N5 0.1489(9) 0.6486(3) 0.4115(5) 0.026(2) Uani d . . . 1.0 . .
N N6 0.0292(9) 0.6437(3) 0.2927(5) 0.023(2) Uani d . . . 1.0 . .
O O1 0.6925(9) 0.4325(3) 0.4557(5) 0.053(2) Uani d . . . 1.0 . .
O O2 0.8818(8) 0.4268(3) 0.3807(5) 0.048(2) Uani d . . . 1.0 . .
O O3 0.7933(7) 0.4980(3) 0.4084(5) 0.044(2) Uani d . . . 1.0 . .
O O4 0.6556(8) 0.4481(3) 0.3190(5) 0.048(2) Uani d . . . 1.0 . .
O O5 0.6417(7) 0.4644(2) 0.1640(4) 0.0307(19) Uani d . . . 1.0 . .
O O6 0.4067(7) 0.4615(3) 0.2406(4) 0.032(2) Uani d . . . 1.0 . .
O O7 0.3940(7) 0.5017(3) 0.1953(4) 0.034(2) Uani d . . . 1.0 . .
O O8 0.6141(7) 0.5507(3) 0.2135(4) 0.0313(18) Uani d . . . 1.0 . .
O O9 0.7235(7) 0.5338(2) 0.2720(4) 0.0280(19) Uani d . . . 1.0 . .
O O10 0.5230(8) 0.5217(3) 0.3533(4) 0.0291(19) Uani d . . . 1.0 . .
O O11 0.5081(7) 0.5698(2) 0.3489(4) 0.0312(19) Uani d . . . 1.0 . .
O O12 0.6569(7) 0.5581(3) 0.4937(4) 0.048(2) Uani d . . . 1.0 . .
O O13 0.7400(7) 0.6126(2) 0.3784(4) 0.0321(19) Uani d . . . 1.0 . .
O O14 0.8566(7) 0.5836(3) 0.4007(4) 0.0322(19) Uani d . . . 1.0 . .
O O15 0.3571(9) 0.2703(3) 0.0628(5) 0.044(2) Uani d . . . 1.0 . .
S S1 0.7582(2) 0.44877(9) 0.39603(14) 0.0185(6) Uani d . . . 1.0 . .

loop_
_atom_site_aniso_label
_atom_site_aniso_U_11
_atom_site_aniso_U_22
_atom_site_aniso_U_33
_atom_site_aniso_U_12
_atom_site_aniso_U_13
_atom_site_aniso_U_23
C1 0.013(5) 0.018(5) 0.013(5) -0.004(4) -0.002(4) 0.000(4)
C2 0.019(6) 0.024(6) 0.009(5) -0.002(5) 0.000(4) 0.005(5)
C3 0.024(6) 0.020(6) 0.012(5) -0.001(5) 0.006(5) 0.004(5)
C4 0.026(5) 0.016(5) 0.019(5) 0.002(4) 0.010(4) 0.005(4)
C5 0.031(7) 0.038(7) 0.025(7) -0.007(6) 0.015(6) 0.005(6)
C6 0.029(10) 0.040(10) 0.039(10) -0.005(8) 0.013(8) 0.003(8)
C7 0.047(11) 0.058(12) 0.034(9) -0.017(10) 0.012(8) 0.017(8)
C8 0.030(9) 0.053(9) 0.046(11) -0.007(7) 0.016(8) -0.008(9)
C5A 0.033(6) 0.037(7) 0.027(6) -0.010(5) 0.013(5) 0.003(6)
C6A 0.047(12) 0.039(8) 0.037(11) -0.025(7) 0.024(9) 0.004(7)
C7A 0.034(8) 0.059(10) 0.048(11) -0.010(7) 0.018(8) 0.014(9)
C8A 0.039(10) 0.043(11) 0.031(7) -0.006(9) 0.019(7) 0.002(7)
C9 0.017(5) 0.029(6) 0.005(5) 0.005(5) -0.004(4) 0.003(5)
C10 0.016(5) 0.039(6) 0.016(5) -0.005(4) 0.004(4) -0.004(4)
C11 0.024(6) 0.057(7) 0.018(6) -0.014(6) 0.002(5) -0.007(6)
C12 0.043(9) 0.073(11) 0.024(7) -0.030(9) 0.006(6) -0.011(7)
C13 0.033(8) 0.053(8) 0.033(8) -0.019(6) 0.009(7) -0.009(6)
C14 0.023(7) 0.068(10) 0.024(8) -0.017(6) -0.002(6) -0.002(8)
C11A 0.028(7) 0.055(8) 0.021(7) -0.013(7) 0.000(6) -0.004(7)
C12A 0.032(10) 0.054(10) 0.022(10) -0.019(9) -0.009(9) -0.002(8)
C13A 0.037(11) 0.054(11) 0.023(10) -0.012(9) 0.001(9) -0.004(9)
C14A 0.032(9) 0.060(12) 0.027(11) -0.017(9) 0.000(8) 0.000(10)
C15 0.008(5) 0.031(6) 0.020(6) -0.002(4) 0.001(4) 0.002(5)
C16 0.019(6) 0.016(6) 0.025(6) -0.006(4) 0.003(5) -0.001(5)
C17 0.022(6) 0.022(6) 0.030(6) 0.002(5) -0.014(5) 0.004(5)
C18 0.060(9) 0.027(7) 0.037(7) -0.002(6) -0.007(7) -0.001(6)
C19 0.079(12) 0.034(8) 0.049(9) 0.023(8) -0.030(9) -0.002(7)
C20 0.047(10) 0.072(12) 0.070(11) 0.031(8) -0.031(9) -0.050(10)
C21 0.032(8) 0.055(9) 0.052(9) 0.017(7) -0.019(7) -0.033(8)
C22 0.026(7) 0.031(7) 0.037(7) -0.002(5) -0.007(6) -0.013(6)
C23 0.019(6) 0.016(6) 0.019(6) 0.004(4) 0.004(5) 0.002(5)
C24 0.021(6) 0.020(6) 0.016(5) -0.004(5) 0.003(5) -0.001(5)
C25 0.026(6) 0.029(7) 0.034(7) -0.003(5) 0.016(5) -0.007(6)
C26 0.047(8) 0.037(7) 0.046(8) -0.001(6) 0.024(7) -0.025(6)
C27 0.039(8) 0.032(7) 0.057(9) -0.012(6) 0.016(7) -0.014(7)
C28 0.035(7) 0.025(6) 0.032(7) -0.007(5) 0.011(6) -0.001(6)
C29 0.018(6) 0.017(5) 0.023(6) 0.001(4) 0.002(5) 0.003(5)
C30 0.019(5) 0.015(5) 0.012(5) -0.003(4) -0.002(4) 0.001(4)
C31 0.023(6) 0.009(5) 0.020(6) -0.003(4) -0.001(5) 0.002(5)
C32 0.014(6) 0.025(6) 0.020(6) -0.001(4) 0.000(5) -0.003(5)
C33 0.016(6) 0.025(6) 0.015(5) -0.004(5) 0.000(5) 0.000(5)
C34 0.022(6) 0.021(6) 0.024(6) -0.002(5) -0.004(5) -0.005(5)
C35 0.039(7) 0.040(8) 0.028(7) -0.007(6) 0.002(6) -0.009(6)
C36 0.028(7) 0.050(9) 0.039(8) -0.006(6) 0.002(6) -0.008(7)
C37 0.040(8) 0.059(9) 0.027(7) 0.003(7) 0.001(6) -0.008(7)
C38 0.025(6) 0.031(7) 0.017(6) 0.008(5) 0.005(5) 0.002(5)
C39 0.018(5) 0.031(6) 0.019(5) 0.007(4) 0.009(4) 0.014(5)
C40 0.030(6) 0.046(8) 0.021(7) -0.004(6) 0.014(5) 0.005(6)
C41 0.034(8) 0.057(11) 0.027(8) -0.008(8) 0.009(7) 0.001(8)
C42 0.038(9) 0.056(9) 0.039(8) -0.006(8) 0.011(7) 0.016(8)
C43 0.026(9) 0.060(10) 0.022(8) 0.000(7) 0.005(7) -0.005(7)
C40A 0.030(7) 0.045(8) 0.019(8) -0.004(6) 0.014(6) 0.006(7)
C41A 0.028(8) 0.035(12) 0.026(10) -0.006(8) 0.011(7) -0.001(10)
C42A 0.037(11) 0.043(9) 0.036(11) -0.006(8) 0.017(9) 0.009(8)
C43A 0.042(11) 0.061(12) 0.023(8) -0.009(10) 0.016(7) 0.006(8)
C44 0.019(6) 0.031(6) 0.011(5) -0.002(5) 0.004(4) -0.001(5)
C45 0.015(5) 0.024(6) 0.014(5) 0.002(5) 0.008(4) 0.007(5)
C46 0.017(6) 0.021(6) 0.019(6) 0.001(5) 0.007(5) 0.003(5)
C47 0.019(5) 0.032(6) 0.010(5) -0.007(5) 0.004(4) -0.002(5)
C48 0.028(6) 0.026(6) 0.009(5) -0.014(5) 0.010(4) -0.005(5)
C49 0.026(6) 0.014(5) 0.012(5) -0.008(5) 0.006(5) 0.003(4)
C50 0.040(7) 0.017(6) 0.021(6) -0.010(5) 0.023(6) -0.002(5)
C51 0.028(7) 0.040(7) 0.025(6) -0.015(5) 0.006(5) -0.008(6)
C52 0.025(6) 0.020(6) 0.022(6) -0.001(5) 0.005(5) -0.001(5)
C53 0.024(6) 0.020(6) 0.037(7) 0.000(5) 0.016(6) -0.003(5)
C54 0.009(5) 0.028(6) 0.015(5) 0.003(4) 0.000(4) 0.001(5)
C55 0.037(7) 0.027(7) 0.029(7) 0.005(5) -0.004(6) -0.007(6)
C56 0.045(8) 0.042(8) 0.047(8) -0.007(6) -0.010(7) 0.011(7)
C57 0.034(7) 0.044(8) 0.036(7) -0.001(6) 0.002(6) 0.000(6)
C58 0.027(7) 0.045(8) 0.048(8) -0.009(6) 0.009(6) -0.008(6)
C59 0.024(6) 0.035(7) 0.018(6) 0.016(5) 0.004(5) -0.001(5)
C60 0.021(6) 0.031(6) 0.027(6) 0.004(5) 0.015(5) 0.001(5)
C61 0.022(7) 0.064(9) 0.025(7) -0.004(6) 0.005(5) 0.001(6)
C62 0.043(8) 0.053(9) 0.051(8) -0.011(8) 0.013(7) 0.011(8)
C63 0.037(8) 0.078(11) 0.034(7) 0.015(7) 0.011(6) 0.000(7)
C64 0.040(8) 0.082(11) 0.033(8) -0.023(7) 0.004(7) 0.004(7)
C65 0.022(6) 0.032(6) 0.023(6) -0.004(5) 0.005(5) -0.011(5)
C66 0.052(8) 0.022(6) 0.023(6) -0.014(6) 0.014(6) -0.013(5)
C67 0.054(8) 0.024(6) 0.019(6) 0.006(6) 0.000(6) -0.003(5)
C68 0.066(9) 0.034(7) 0.028(7) -0.003(7) 0.009(7) -0.021(6)
C69 0.066(10) 0.039(8) 0.041(9) 0.004(7) 0.003(8) -0.030(7)
C70 0.058(9) 0.066(10) 0.019(7) 0.033(8) -0.001(7) -0.020(7)
C71 0.045(8) 0.044(8) 0.029(7) 0.009(6) 0.010(6) -0.003(6)
C72 0.057(9) 0.037(7) 0.023(7) 0.000(6) 0.010(6) -0.012(6)
C73 0.048(8) 0.020(6) 0.025(6) 0.000(5) 0.015(6) -0.008(5)
C74 0.057(9) 0.027(7) 0.033(7) -0.005(6) 0.022(7) -0.007(6)
C75 0.082(11) 0.047(9) 0.047(9) 0.017(8) 0.029(8) 0.015(7)
C76 0.069(12) 0.037(9) 0.124(15) 0.020(8) 0.040(11) 0.021(10)
C77 0.082(12) 0.049(9) 0.056(10) 0.011(9) 0.011(9) 0.029(8)
C78 0.077(12) 0.041(9) 0.072(11) -0.012(8) 0.019(9) 0.017(8)
C79 0.092(11) 0.028(7) 0.030(7) -0.008(7) 0.017(7) 0.002(6)
C80 0.036(7) 0.024(6) 0.010(5) -0.004(5) 0.007(5) -0.001(5)
C81 0.035(7) 0.018(6) 0.011(5) -0.002(5) 0.005(5) 0.002(5)
C82 0.027(6) 0.020(6) 0.017(6) 0.000(5) 0.012(5) 0.011(5)
C83 0.034(7) 0.019(6) 0.013(6) 0.010(5) 0.009(5) 0.004(5)
C84 0.032(6) 0.035(7) 0.014(5) 0.001(6) 0.003(5) -0.002(6)
C85 0.043(8) 0.037(7) 0.034(7) 0.003(6) -0.002(6) -0.008(6)
C86 0.038(7) 0.068(9) 0.026(6) -0.001(7) 0.005(5) -0.003(7)
C87 0.027(7) 0.061(9) 0.035(7) 0.007(6) -0.005(6) 0.005(6)
C88 0.034(7) 0.029(6) 0.007(5) 0.005(5) 0.008(5) 0.003(5)
C89 0.040(6) 0.028(6) 0.018(6) 0.000(5) 0.012(5) 0.002(5)
C90 0.040(9) 0.051(11) 0.040(10) 0.000(8) 0.020(8) 0.015(9)
C91 0.042(14) 0.055(14) 0.041(11) -0.001(13) 0.022(10) 0.014(10)
C92 0.041(15) 0.051(12) 0.038(15) -0.003(10) 0.016(13) 0.016(11)
C93 0.038(12) 0.060(15) 0.051(15) 0.001(11) 0.024(11) 0.028(12)
C90A 0.037(7) 0.044(8) 0.033(8) 0.000(6) 0.016(6) 0.012(6)
C91A 0.041(11) 0.056(10) 0.034(8) -0.011(9) 0.020(7) 0.008(7)
C92A 0.048(11) 0.045(8) 0.037(10) -0.012(7) 0.019(8) 0.010(7)
C93A 0.038(7) 0.078(11) 0.058(10) 0.004(7) 0.030(7) 0.037(8)
C94 0.037(7) 0.021(6) 0.019(6) -0.004(5) 0.010(5) -0.003(5)
C95 0.052(9) 0.052(9) 0.057(9) -0.011(7) 0.026(7) -0.012(8)
C96 0.16(2) 0.115(16) 0.059(11) -0.093(15) 0.044(12) -0.005(11)
C97 0.18(2) 0.120(17) 0.045(10) -0.085(16) 0.041(12) -0.018(11)
C98 0.101(14) 0.058(10) 0.062(10) -0.027(9) 0.039(10) -0.022(8)
C99 0.110(10) 0.101(9) 0.087(10) -0.033(8) 0.024(8) 0.011(8)
C100 0.080(11) 0.089(11) 0.099(12) 0.000(9) 0.012(9) -0.015(9)
C101 0.071(10) 0.070(8) 0.099(12) -0.021(7) 0.020(9) -0.001(8)
N7 0.085(8) 0.066(7) 0.070(7) -0.022(6) 0.023(6) -0.003(6)
O16 0.110(9) 0.122(10) 0.073(8) -0.055(8) 0.032(7) -0.008(7)
C102 0.089(11) 0.159(16) 0.099(12) 0.038(11) 0.030(10) 0.032(11)
C103 0.078(14) 0.124(17) 0.055(13) 0.012(13) 0.011(11) 0.000(12)
C104 0.074(13) 0.142(19) 0.056(14) 0.040(13) 0.037(11) 0.018(13)
N8 0.083(10) 0.152(16) 0.081(11) 0.037(10) 0.024(9) 0.028(10)
O17 0.123(15) 0.20(2) 0.148(15) 0.051(14) 0.056(13) 0.067(13)
C2A 0.092(11) 0.167(16) 0.093(12) 0.036(11) 0.026(10) 0.036(11)
C3A 0.098(14) 0.155(17) 0.069(16) 0.029(12) 0.017(13) 0.015(12)
C4A 0.094(14) 0.168(19) 0.096(18) 0.047(13) 0.025(14) 0.029(14)
N8A 0.085(10) 0.157(16) 0.078(11) 0.041(10) 0.026(9) 0.028(10)
O17A 0.148(17) 0.194(18) 0.140(19) 0.014(14) 0.017(15) 0.069(14)
Mo1 0.0185(5) 0.0325(6) 0.0216(5) -0.0052(5) 0.0045(4) 0.0004(5)
Mo2 0.0219(5) 0.0434(6) 0.0193(5) -0.0130(5) 0.0039(4) 0.0005(5)
N1 0.019(5) 0.012(4) 0.018(5) -0.004(4) 0.003(4) 0.002(4)
N2 0.015(4) 0.013(4) 0.013(4) -0.006(3) -0.003(4) 0.002(4)
N3 0.022(4) 0.013(4) 0.014(4) 0.000(4) 0.008(3) -0.002(4)
N4 0.027(5) 0.023(5) 0.014(5) -0.009(4) 0.010(4) -0.005(4)
N5 0.046(6) 0.015(5) 0.020(5) -0.004(4) 0.016(5) -0.009(4)
N6 0.035(6) 0.015(5) 0.020(5) -0.007(4) 0.007(4) -0.006(4)
O1 0.055(6) 0.062(6) 0.045(5) -0.015(5) 0.019(5) -0.018(5)
O2 0.037(5) 0.063(6) 0.045(5) -0.011(5) 0.015(4) -0.011(5)
O3 0.021(4) 0.046(6) 0.059(5) -0.017(4) -0.016(4) 0.016(5)
O4 0.043(5) 0.040(5) 0.053(6) -0.012(4) -0.019(4) 0.011(4)
O5 0.025(4) 0.033(5) 0.035(5) -0.002(3) 0.005(4) -0.006(4)
O6 0.030(5) 0.043(5) 0.023(4) -0.006(4) 0.006(4) -0.004(4)
O7 0.023(4) 0.055(6) 0.024(4) 0.002(4) 0.003(4) -0.009(4)
O8 0.030(4) 0.040(5) 0.024(4) -0.010(4) 0.003(3) 0.011(4)
O9 0.023(4) 0.036(5) 0.026(4) 0.000(3) 0.010(4) 0.000(4)
O10 0.029(5) 0.038(5) 0.021(4) -0.006(4) 0.003(4) 0.005(4)
O11 0.024(4) 0.044(5) 0.027(4) -0.003(3) 0.009(3) -0.005(4)
O12 0.033(5) 0.094(7) 0.016(4) -0.037(5) 0.005(3) -0.006(5)
O13 0.023(4) 0.039(5) 0.035(5) -0.010(4) 0.009(4) -0.002(4)
O14 0.020(4) 0.040(5) 0.036(5) -0.009(4) 0.000(4) 0.000(4)
O15 0.056(6) 0.043(5) 0.034(5) -0.007(4) 0.012(5) 0.000(4)
S1 0.0069(12) 0.0278(15) 0.0208(14) -0.0062(11) 0.0019(11) 0.0022(12)

loop_
_atom_type_symbol
_atom_type_description
_atom_type_scat_dispersion_real
_atom_type_scat_dispersion_imag
_atom_type_scat_source
C C 0.0033 0.0016 'International Tables Vol C Tables 4.2.6.8 and 6.1.1.4'
H H 0.0000 0.0000 'International Tables Vol C Tables 4.2.6.8 and 6.1.1.4'
N N 0.0061 0.0033 'International Tables Vol C Tables 4.2.6.8 and 6.1.1.4'
O O 0.0106 0.0060 'International Tables Vol C Tables 4.2.6.8 and 6.1.1.4'
S S 0.1246 0.1234 'International Tables Vol C Tables 4.2.6.8 and 6.1.1.4'
Mo Mo -1.6832 0.6857 'International Tables Vol C Tables 4.2.6.8 and 6.1.1.4'

loop_
_geom_angle_atom_site_label_1
_geom_angle_atom_site_label_2
_geom_angle_atom_site_label_3
_geom_angle_site_symmetry_1
_geom_angle_site_symmetry_3
_geom_angle
N1 C1 C2 . . 114.8(7)
C15 C2 C3 . . 120.6(9)
C15 C2 C1 . . 117.8(8)
C3 C2 C1 . . 121.6(9)
C4 C3 C2 . . 121.0(10)
C3 C4 C9 . . 117.0(9)
C3 C4 C5A . . 121.2(14)
C9 C4 C5A . . 121.7(13)
C3 C4 C5 . . 121.4(13)
C9 C4 C5 . . 121.6(12)
C7 C5 C4 . . 111.(2)
C7 C5 C8 . . 108.5(17)
C4 C5 C8 . . 108.(2)
C7 C5 C6 . . 112.(2)
C4 C5 C6 . . 111.7(16)
C8 C5 C6 . . 106.(3)
C7A C5A C4 . . 107.(3)
C7A C5A C8A . . 109.(2)
C4 C5A C8A . . 113.(2)
C7A C5A C6A . . 111.(2)
C4 C5A C6A . . 108.0(19)
C8A C5A C6A . . 109.(3)
C10 C9 C4 . . 122.6(9)
C9 C10 C15 . . 118.6(9)
C9 C10 C11A . . 116.0(13)
C15 C10 C11A . . 125.3(14)
C9 C10 C11 . . 124.3(10)
C15 C10 C11 . . 116.9(10)
C13 C11 C14 . . 110.7(15)
C13 C11 C12 . . 105.0(14)
C14 C11 C12 . . 111.0(16)
C13 C11 C10 . . 110.9(13)
C14 C11 C10 . . 108.2(12)
C12 C11 C10 . . 111.1(13)
C13A C11A C14A . . 108.(2)
C13A C11A C12A . . 108.(2)
C14A C11A C12A . . 108.(2)
C13A C11A C10 . . 112.(2)
C14A C11A C10 . . 111.(2)
C12A C11A C10 . . 110.0(19)
C2 C15 C10 . . 120.2(9)
N1 C16 C17 . . 113.4(8)
N1 C16 C23 . . 101.9(7)
C17 C16 C23 . . 114.7(8)
C22 C17 C18 . . 118.5(10)
C22 C17 C16 . . 122.0(9)
C18 C17 C16 . . 119.4(10)
C17 C18 C19 . . 120.7(13)
C20 C19 C18 . . 120.0(14)
C19 C20 C21 . . 121.2(13)
C22 C21 C20 . . 117.8(13)
C17 C22 C21 . . 121.8(12)
N2 C23 C24 . . 115.1(8)
N2 C23 C16 . . 100.7(7)
C24 C23 C16 . . 113.2(8)
C25 C24 C29 . . 119.4(9)
C25 C24 C23 . . 118.5(9)
C29 C24 C23 . . 122.2(9)
C26 C25 C24 . . 120.2(10)
C25 C26 C27 . . 119.8(10)
C28 C27 C26 . . 121.2(11)
C27 C28 C29 . . 118.5(10)
C24 C29 C28 . . 120.9(10)
N2 C30 C31 . . 112.9(8)
C44 C31 C32 . . 119.7(9)
C44 C31 C30 . . 122.0(9)
C32 C31 C30 . . 118.2(9)
C33 C32 C31 . . 121.2(9)
C32 C33 C38 . . 118.0(9)
C32 C33 C34 . . 120.3(9)
C38 C33 C34 . . 121.6(9)
C36 C34 C35 . . 109.9(9)
C36 C34 C37 . . 107.2(9)
C35 C34 C37 . . 108.8(9)
C36 C34 C33 . . 109.6(8)
C35 C34 C33 . . 107.5(8)
C37 C34 C33 . . 113.8(9)
C39 C38 C33 . . 122.0(9)
C38 C39 C44 . . 119.0(9)
C38 C39 C40 . . 114.3(10)
C44 C39 C40 . . 126.6(11)
C38 C39 C40A . . 127.9(12)
C44 C39 C40A . . 112.8(12)
C41 C40 C39 . . 109.6(14)
C41 C40 C43 . . 107.4(16)
C39 C40 C43 . . 115.1(14)
C41 C40 C42 . . 106.6(16)
C39 C40 C42 . . 107.9(14)
C43 C40 C42 . . 109.9(15)
C43A C40A C41A . . 108.(2)
C43A C40A C39 . . 108.5(18)
C41A C40A C39 . . 110.9(18)
C43A C40A C42A . . 108.0(19)
C41A C40A C42A . . 107.(2)
C39 C40A C42A . . 114.0(19)
C39 C44 C31 . . 120.0(9)
N2 C45 N3 . . 125.8(9)
N2 C45 N1 . . 112.1(9)
N3 C45 N1 . . 122.1(9)
N3 C46 C47 . . 111.7(8)
N4 C47 C46 . . 106.8(8)
N4 C48 C49 . . 112.1(7)
N3 C49 C48 . . 109.1(8)
N4 C50 N6 . . 124.2(10)
N4 C50 N5 . . 122.7(11)
N6 C50 N5 . . 113.0(9)
N5 C51 C52 . . 112.4(8)
C53 C52 C65 . . 119.5(9)
C53 C52 C51 . . 118.0(9)
C65 C52 C51 . . 122.4(10)
C52 C53 C54 . . 122.4(10)
C59 C54 C53 . . 116.1(9)
C59 C54 C55 . . 119.7(9)
C53 C54 C55 . . 124.2(9)
C54 C55 C57 . . 109.3(9)
C54 C55 C56 . . 111.4(9)
C57 C55 C56 . . 109.3(10)
C54 C55 C58 . . 111.6(9)
C57 C55 C58 . . 108.4(9)
C56 C55 C58 . . 106.7(10)
C54 C59 C60 . . 123.9(10)
C65 C60 C59 . . 116.6(9)
C65 C60 C61 . . 121.7(10)
C59 C60 C61 . . 121.6(9)
C64 C61 C62 . . 108.9(11)
C64 C61 C60 . . 113.8(9)
C62 C61 C60 . . 109.9(9)
C64 C61 C63 . . 109.8(10)
C62 C61 C63 . . 107.3(10)
C60 C61 C63 . . 106.9(10)
C52 C65 C60 . . 121.4(10)
N5 C66 C67 . . 114.5(9)
N5 C66 C73 . . 103.0(8)
C67 C66 C73 . . 113.0(10)
C72 C67 C68 . . 120.2(11)
C72 C67 C66 . . 121.5(10)
C68 C67 C66 . . 118.3(11)
C69 C68 C67 . . 118.2(12)
C70 C69 C68 . . 122.8(12)
C69 C70 C71 . . 118.5(11)
C72 C71 C70 . . 120.4(12)
C67 C72 C71 . . 119.7(12)
N6 C73 C74 . . 112.7(8)
N6 C73 C66 . . 102.6(9)
C74 C73 C66 . . 114.8(9)
C75 C74 C79 . . 120.9(12)
C75 C74 C73 . . 118.8(11)
C79 C74 C73 . . 120.3(12)
C74 C75 C76 . . 120.2(13)
C77 C76 C75 . . 118.4(14)
C76 C77 C78 . . 121.3(14)
C79 C78 C77 . . 120.5(14)
C78 C79 C74 . . 118.6(14)
N6 C80 C81 . . 117.9(9)
C94 C81 C82 . . 119.1(9)
C94 C81 C80 . . 122.8(10)
C82 C81 C80 . . 118.0(9)
C83 C82 C81 . . 122.7(9)
C82 C83 C88 . . 117.2(10)
C82 C83 C84 . . 120.4(9)
C88 C83 C84 . . 122.3(9)
C85 C84 C83 . . 108.7(8)
C85 C84 C86 . . 107.6(10)
C83 C84 C86 . . 112.4(9)
C85 C84 C87 . . 109.0(9)
C83 C84 C87 . . 109.0(9)
C86 C84 C87 . . 110.1(9)
C83 C88 C89 . . 121.9(9)
C88 C89 C94 . . 118.4(9)
C88 C89 C90A . . 119.5(10)
C94 C89 C90A . . 122.0(11)
C88 C89 C90 . . 126.(2)
C94 C89 C90 . . 113.(2)
C92 C90 C91 . . 107.(3)
C92 C90 C89 . . 113.(4)
C91 C90 C89 . . 115.(4)
C92 C90 C93 . . 105.(3)
C91 C90 C93 . . 103.(3)
C89 C90 C93 . . 113.(4)
C92A C90A C93A . . 108.2(13)
C92A C90A C91A . . 108.2(12)
C93A C90A C91A . . 109.5(13)
C92A C90A C89 . . 111.4(13)
C93A C90A C89 . . 107.0(12)
C91A C90A C89 . . 112.4(12)
C81 C94 C89 . . 120.6(10)
O15 C96 C95 . . 112.9(13)
O15 C97 C98 . . 114.5(14)
O16 C99 N7 . . 121.1(19)
C99 N7 C101 . . 125.7(15)
C99 N7 C100 . . 116.5(15)
C101 N7 C100 . . 117.8(12)
O17 C102 N8 . . 111.(3)
C102 N8 C104 . . 130.(2)
C102 N8 C103 . . 115.(2)
C104 N8 C103 . . 114.(2)
O17A C2A N8A . . 108.(3)
C2A N8A C4A . . 128.(3)
C2A N8A C3A . . 112.(3)
C4A N8A C3A . . 120.(3)
O5 Mo1 O7 . . 105.1(3)
O5 Mo1 O6 . . 105.2(3)
O7 Mo1 O6 . . 44.7(3)
O5 Mo1 O8 . . 101.7(3)
O7 Mo1 O8 . . 86.5(3)
O6 Mo1 O8 . . 128.8(3)
O5 Mo1 O9 . . 103.0(3)
O7 Mo1 O9 . . 127.0(3)
O6 Mo1 O9 . . 151.8(3)
O8 Mo1 O9 . . 44.0(3)
O5 Mo1 O4 . . 96.3(4)
O7 Mo1 O4 . . 129.6(3)
O6 Mo1 O4 . . 86.0(3)
O8 Mo1 O4 . . 133.1(3)
O9 Mo1 O4 . . 89.9(3)
O5 Mo1 O10 . . 169.3(3)
O7 Mo1 O10 . . 85.2(3)
O6 Mo1 O10 . . 80.1(3)
O8 Mo1 O10 . . 81.4(3)
O9 Mo1 O10 . . 72.0(2)
O4 Mo1 O10 . . 74.5(3)
O12 Mo2 O13 . . 104.6(4)
O12 Mo2 O14 . . 104.9(3)
O13 Mo2 O14 . . 45.0(3)
O12 Mo2 O11 . . 101.5(4)
O13 Mo2 O11 . . 86.7(3)
O14 Mo2 O11 . . 129.3(3)
O12 Mo2 O10 . . 102.7(3)
O13 Mo2 O10 . . 127.4(3)
O14 Mo2 O10 . . 152.4(3)
O11 Mo2 O10 . . 44.0(3)
O12 Mo2 O3 . . 99.3(4)
O13 Mo2 O3 . . 128.8(3)
O14 Mo2 O3 . . 85.5(3)
O11 Mo2 O3 . . 131.6(3)
O10 Mo2 O3 . . 88.9(3)
O12 Mo2 O9 . . 168.4(4)
O13 Mo2 O9 . . 86.7(3)
O14 Mo2 O9 . . 81.2(3)
O11 Mo2 O9 . . 81.5(3)
O10 Mo2 O9 . . 71.4(3)
O3 Mo2 O9 . . 71.0(3)
C45 N1 C1 . . 125.7(8)
C45 N1 C16 . . 107.8(8)
C1 N1 C16 . . 124.5(8)
C45 N2 C30 . . 126.8(8)
C45 N2 C23 . . 109.8(8)
C30 N2 C23 . . 122.1(8)
C45 N3 C49 . . 123.8(8)
C45 N3 C46 . . 121.6(8)
C49 N3 C46 . . 113.4(8)
C50 N4 C48 . . 123.2(9)
C50 N4 C47 . . 123.5(8)
C48 N4 C47 . . 113.3(8)
C50 N5 C66 . . 108.7(9)
C50 N5 C51 . . 123.2(9)
C66 N5 C51 . . 116.7(9)
C50 N6 C80 . . 123.0(9)
C50 N6 C73 . . 107.8(8)
C80 N6 C73 . . 115.3(9)
S1 O3 Mo2 . . 135.2(4)
S1 O4 Mo1 . . 139.0(5)
O7 O6 Mo1 . . 66.8(4)
O6 O7 Mo1 . . 68.4(4)
O9 O8 Mo1 . . 70.8(4)
O8 O9 Mo1 . . 65.2(4)
O8 O9 Mo2 . . 111.3(4)
Mo1 O9 Mo2 . . 106.3(3)
O11 O10 Mo2 . . 65.7(4)
O11 O10 Mo1 . . 112.7(5)
Mo2 O10 Mo1 . . 108.3(3)
O10 O11 Mo2 . . 70.3(4)
O14 O13 Mo2 . . 68.1(4)
O13 O14 Mo2 . . 66.9(4)
C96 O15 C97 . . 115.5(12)
O1 S1 O2 . . 117.8(5)
O1 S1 O3 . . 110.9(5)
O2 S1 O3 . . 107.0(5)
O1 S1 O4 . . 108.9(5)
O2 S1 O4 . . 107.3(5)
O3 S1 O4 . . 103.9(4)

loop_
_geom_bond_atom_site_label_1
_geom_bond_atom_site_label_2
_geom_bond_site_symmetry_2
_geom_bond_distance
C1 N1 . 1.452(11)
C1 C2 . 1.532(12)
C2 C15 . 1.376(13)
C2 C3 . 1.389(13)
C3 C4 . 1.387(13)
C4 C9 . 1.416(13)
C4 C5A . 1.528(18)
C4 C5 . 1.537(18)
C5 C7 . 1.52(4)
C5 C8 . 1.55(3)
C5 C6 . 1.56(2)
C5A C7A . 1.52(5)
C5A C8A . 1.54(3)
C5A C6A . 1.54(3)
C9 C10 . 1.371(13)
C10 C15 . 1.396(13)
C10 C11A . 1.55(2)
C10 C11 . 1.559(16)
C11 C13 . 1.51(2)
C11 C14 . 1.525(18)
C11 C12 . 1.553(19)
C11A C13A . 1.53(3)
C11A C14A . 1.53(2)
C11A C12A . 1.55(2)
C16 N1 . 1.500(12)
C16 C17 . 1.501(14)
C16 C23 . 1.531(13)
C17 C22 . 1.391(15)
C17 C18 . 1.397(15)
C18 C19 . 1.404(18)
C19 C20 . 1.35(2)
C20 C21 . 1.43(2)
C21 C22 . 1.394(15)
C23 N2 . 1.487(12)
C23 C24 . 1.510(13)
C24 C25 . 1.382(14)
C24 C29 . 1.383(13)
C25 C26 . 1.375(15)
C26 C27 . 1.376(15)
C27 C28 . 1.376(15)
C28 C29 . 1.389(14)
C30 N2 . 1.466(11)
C30 C31 . 1.511(13)
C31 C44 . 1.400(13)
C31 C32 . 1.402(13)
C32 C33 . 1.378(13)
C33 C38 . 1.407(14)
C33 C34 . 1.533(13)
C34 C36 . 1.513(14)
C34 C35 . 1.526(14)
C34 C37 . 1.526(14)
C38 C39 . 1.388(15)
C39 C44 . 1.392(13)
C39 C40 . 1.534(16)
C39 C40A . 1.547(19)
C40 C41 . 1.512(19)
C40 C43 . 1.540(19)
C40 C42 . 1.56(2)
C40A C43A . 1.52(2)
C40A C41A . 1.53(2)
C40A C42A . 1.57(3)
C45 N2 . 1.328(12)
C45 N3 . 1.340(12)
C45 N1 . 1.348(12)
C46 N3 . 1.477(11)
C46 C47 . 1.521(14)
C47 N4 . 1.478(12)
C48 N4 . 1.464(11)
C48 C49 . 1.523(13)
C49 N3 . 1.445(12)
C50 N4 . 1.335(13)
C50 N6 . 1.348(14)
C50 N5 . 1.365(13)
C51 N5 . 1.486(13)
C51 C52 . 1.511(14)
C52 C53 . 1.374(14)
C52 C65 . 1.394(14)
C53 C54 . 1.414(14)
C54 C59 . 1.395(14)
C54 C55 . 1.516(14)
C55 C57 . 1.519(15)
C55 C56 . 1.523(15)
C55 C58 . 1.540(15)
C59 C60 . 1.408(15)
C60 C65 . 1.408(14)
C60 C61 . 1.542(15)
C61 C64 . 1.506(16)
C61 C62 . 1.529(17)
C61 C63 . 1.554(16)
C66 N5 . 1.464(14)
C66 C67 . 1.520(14)
C66 C73 . 1.540(15)
C67 C72 . 1.378(16)
C67 C68 . 1.398(16)
C68 C69 . 1.379(16)
C69 C70 . 1.351(18)
C70 C71 . 1.398(17)
C71 C72 . 1.381(15)
C73 N6 . 1.494(12)
C73 C74 . 1.511(16)
C74 C75 . 1.375(17)
C74 C79 . 1.384(16)
C75 C76 . 1.416(19)
C76 C77 . 1.354(19)
C77 C78 . 1.392(19)
C78 C79 . 1.382(18)
C80 N6 . 1.442(13)
C80 C81 . 1.520(13)
C81 C94 . 1.371(14)
C81 C82 . 1.394(14)
C82 C83 . 1.385(13)
C83 C88 . 1.396(14)
C83 C84 . 1.533(15)
C84 C85 . 1.526(15)
C84 C86 . 1.534(13)
C84 C87 . 1.548(15)
C88 C89 . 1.399(14)
C89 C94 . 1.413(14)
C89 C90A . 1.540(14)
C89 C90 . 1.55(2)
C90 C92 . 1.50(3)
C90 C91 . 1.55(2)
C90 C93 . 1.56(2)
C90A C92A . 1.499(18)
C90A C93A . 1.538(17)
C90A C91A . 1.538(16)
C95 C96 . 1.43(2)
C96 O15 . 1.379(17)
C97 O15 . 1.379(17)
C97 C98 . 1.44(2)
C99 O16 . 1.240(18)
C99 N7 . 1.312(17)
C100 N7 . 1.477(16)
C101 N7 . 1.454(17)
C102 O17 . 1.28(2)
C102 N8 . 1.28(2)
C103 N8 . 1.48(2)
C104 N8 . 1.41(2)
C2A O17A . 1.28(3)
C2A N8A . 1.29(2)
C3A N8A . 1.47(2)
C4A N8A . 1.40(2)
Mo1 O5 . 1.659(7)
Mo1 O7 . 1.904(7)
Mo1 O6 . 1.926(7)
Mo1 O8 . 1.935(8)
Mo1 O9 . 2.013(7)
Mo1 O4 . 2.021(8)
Mo1 O10 . 2.428(7)
Mo2 O12 . 1.659(7)
Mo2 O13 . 1.909(7)
Mo2 O14 . 1.926(7)
Mo2 O11 . 1.932(7)
Mo2 O10 . 1.995(7)
Mo2 O3 . 2.036(8)
Mo2 O9 . 2.466(7)
O1 S1 . 1.399(8)
O2 S1 . 1.456(8)
O3 S1 . 1.550(8)
O4 S1 . 1.579(8)
O6 O7 . 1.458(10)
O8 O9 . 1.482(9)
O10 O11 . 1.473(10)
O13 O14 . 1.467(10)
